data_2237627
loop_
_publ_author_name
'El-Agrody, Ahmed M.'
'Al-Omar, Mohamed A.'
'Amr, Abd El-Galil E.'
'Ng, Seik Weng'
'Tiekink, Edward R. T.'

_publ_section_title
;
 3-Amino-1-(4-fluorophenyl)-8-methoxy-1<i>H</i>-benzo[<i>f</i>]chromene-2-carbonitrile
;
_journal_coeditor_code HB7047
_journal_issue 4
_journal_name_full 'Acta Crystallographica Section E'
_journal_page_first o476
_journal_page_last o477
_journal_paper_doi 10.1107/S160053681300545X
_journal_volume 69
_journal_year 2013
_chemical_formula_iupac 'C21 H15 F N2 O2'
_chemical_formula_moiety 'C21 H15 F N2 O2'
_chemical_formula_sum 'C21 H15 F N2 O2'
_chemical_formula_weight 346.35
_chemical_name_systematic 3-Amino-1-(4-fluorophenyl)-8-methoxy-1<i>H</i>-benzo[<i>f</i>]chromene-2-carbonitrile
_space_group_IT_number 2
_symmetry_cell_setting triclinic
_symmetry_space_group_name_Hall '-P 1'
_symmetry_space_group_name_H-M 'P -1'
_atom_sites_solution_hydrogens geom
_atom_sites_solution_primary direct
_atom_sites_solution_secondary difmap
_audit_creation_method SHELXL-97
_cell_angle_alpha 103.063(7)
_cell_angle_beta 106.859(7)
_cell_angle_gamma 111.399(8)
_cell_formula_units_Z 2
_cell_length_a 8.9672(7)
_cell_length_b 10.4365(8)
_cell_length_c 10.9058(8)
_cell_measurement_reflns_used 2078
_cell_measurement_temperature 295(2)
_cell_measurement_theta_max 27.50
_cell_measurement_theta_min 3.16
_cell_volume 844.01(15)
_computing_cell_refinement 'CrysAlis PRO (Agilent, 2011)'
_computing_data_collection 'CrysAlis PRO (Agilent, 2011)'
_computing_data_reduction 'CrysAlis PRO (Agilent, 2011)'
_computing_molecular_graphics
;
ORTEP-3 for Windows (Farrugia, 2012) and DIAMOND (Brandenburg,
2006)
;
_computing_publication_material 'publCIF (Westrip, 2010)'
_computing_structure_refinement 'SHELXL97 (Sheldrick, 2008)'
_computing_structure_solution 'SHELXS97 (Sheldrick, 2008)'
_diffrn_ambient_temperature 295(2)
_diffrn_detector_area_resol_mean 10.4041
_diffrn_measured_fraction_theta_full 0.998
_diffrn_measured_fraction_theta_max 0.998
_diffrn_measurement_device_type 'Agilent SuperNova Dual diffractometer with an Atlas detector'
_diffrn_measurement_method '\w scan'
_diffrn_radiation_monochromator Mirror
_diffrn_radiation_source 'SuperNova (Mo) X-ray Source'
_diffrn_radiation_type MoK\a
_diffrn_radiation_wavelength 0.71073
_diffrn_reflns_av_R_equivalents 0.0228
_diffrn_reflns_av_sigmaI/netI 0.0369
_diffrn_reflns_limit_h_max 11
_diffrn_reflns_limit_h_min -11
_diffrn_reflns_limit_k_max 12
_diffrn_reflns_limit_k_min -13
_diffrn_reflns_limit_l_max 13
_diffrn_reflns_limit_l_min -14
_diffrn_reflns_number 7109
_diffrn_reflns_theta_full 27.56
_diffrn_reflns_theta_max 27.56
_diffrn_reflns_theta_min 3.17
_diffrn_standards_decay_% 0
_diffrn_standards_interval_count 0
_diffrn_standards_interval_time 0
_diffrn_standards_number 0
_exptl_absorpt_coefficient_mu 0.096
_exptl_absorpt_correction_T_max 1.0000
_exptl_absorpt_correction_T_min 0.72197
_exptl_absorpt_correction_type multi-scan
_exptl_absorpt_process_details '(CrysAlis PRO; Agilent, 2011)'
_exptl_crystal_colour light-brown
_exptl_crystal_density_diffrn 1.363
_exptl_crystal_density_method 'not measured'
_exptl_crystal_description prism
_exptl_crystal_F_000 360
_exptl_crystal_size_max 0.30
_exptl_crystal_size_mid 0.20
_exptl_crystal_size_min 0.10
_refine_diff_density_max 0.201
_refine_diff_density_min -0.158
_refine_ls_extinction_coef 0.031(4)
_refine_ls_extinction_expression Fc^*^=kFc[1+0.001xFc^2^\l^3^/sin(2\q)]^-1/4^
_refine_ls_extinction_method 'SHELXL97 (Sheldrick, 2008)'
_refine_ls_goodness_of_fit_ref 1.051
_refine_ls_hydrogen_treatment mixed
_refine_ls_matrix_type full
_refine_ls_number_parameters 244
_refine_ls_number_reflns 3902
_refine_ls_number_restraints 0
_refine_ls_restrained_S_all 1.051
_refine_ls_R_factor_all 0.0708
_refine_ls_R_factor_gt 0.0488
_refine_ls_shift/su_max 0.000
_refine_ls_shift/su_mean 0.000
_refine_ls_structure_factor_coef Fsqd
_refine_ls_weighting_details 'calc w=1/[\s^2^(Fo^2^)+(0.0568P)^2^+0.1033P] where P=(Fo^2^+2Fc^2^)/3'
_refine_ls_weighting_scheme calc
_refine_ls_wR_factor_gt 0.1213
_refine_ls_wR_factor_ref 0.1381
_reflns_number_gt 2716
_reflns_number_total 3902
_reflns_threshold_expression I>2\s(I)
_cod_data_source_file hb7047.cif
_cod_data_source_block I
_cod_original_cell_volume 844.01(11)
_cod_database_code 2237627
_cod_database_fobs_code 2237627

loop_
_symmetry_equiv_pos_as_xyz
'x, y, z'
'-x, -y, -z'

loop_
_atom_site_type_symbol
_atom_site_label
_atom_site_fract_x
_atom_site_fract_y
_atom_site_fract_z
_atom_site_U_iso_or_equiv
_atom_site_adp_type
_atom_site_calc_flag
_atom_site_refinement_flags
_atom_site_occupancy
_atom_site_symmetry_multiplicity
F F1 0.65107(18) 1.02622(15) 1.19074(13) 0.0888(4) Uani d . 1 1
O O1 0.93475(14) 0.70759(13) 0.65915(12) 0.0489(3) Uani d . 1 1
O O2 0.08769(17) 0.77609(16) 0.33736(14) 0.0685(4) Uani d . 1 1
N N1 1.0769(2) 0.62403(19) 0.79544(18) 0.0538(4) Uani d . 1 1
N N2 0.8096(2) 0.4809(2) 0.97164(18) 0.0655(5) Uani d . 1 1
C C1 0.7901(2) 0.72705(17) 0.59527(16) 0.0416(4) Uani d . 1 1
C C2 0.8067(2) 0.7931(2) 0.49837(18) 0.0511(4) Uani d . 1 1
H H2A 0.9069 0.8184 0.4806 0.061 Uiso calc R 1 1
C C3 0.6756(2) 0.8201(2) 0.43063(18) 0.0518(4) Uani d . 1 1
H H3 0.6879 0.8664 0.3681 0.062 Uiso calc R 1 1
C C4 0.5202(2) 0.77860(17) 0.45373(15) 0.0428(4) Uani d . 1 1
C C5 0.3816(2) 0.80453(18) 0.38152(17) 0.0489(4) Uani d . 1 1
H H5 0.3935 0.8522 0.3199 0.059 Uiso calc R 1 1
C C6 0.2310(2) 0.75979(19) 0.40231(17) 0.0493(4) Uani d . 1 1
C C7 0.2135(2) 0.6892(2) 0.49622(17) 0.0503(4) Uani d . 1 1
H H7 0.1100 0.6585 0.5094 0.060 Uiso calc R 1 1
C C8 0.3452(2) 0.66482(18) 0.56843(16) 0.0444(4) Uani d . 1 1
H H8 0.3307 0.6182 0.6305 0.053 Uiso calc R 1 1
C C9 0.50492(19) 0.70961(16) 0.55037(15) 0.0391(4) Uani d . 1 1
C C10 0.64573(19) 0.68629(16) 0.62547(15) 0.0370(3) Uani d . 1 1
C C11 0.63936(18) 0.62664(16) 0.73856(15) 0.0370(3) Uani d . 1 1
H H11 0.5315 0.5327 0.7006 0.044 Uiso calc R 1 1
C C12 0.79503(19) 0.59719(16) 0.78873(15) 0.0396(4) Uani d . 1 1
C C13 0.93049(19) 0.63973(17) 0.75081(16) 0.0411(4) Uani d . 1 1
C C14 0.0952(3) 0.8443(3) 0.2389(2) 0.0773(6) Uani d . 1 1
H H14A -0.0123 0.8498 0.2013 0.116 Uiso calc R 1 1
H H14B 0.1107 0.7867 0.1661 0.116 Uiso calc R 1 1
H H14C 0.1921 0.9424 0.2829 0.116 Uiso calc R 1 1
C C15 0.63823(18) 0.73347(16) 0.85967(15) 0.0376(3) Uani d . 1 1
C C16 0.7538(2) 0.88289(19) 0.91135(18) 0.0509(4) Uani d . 1 1
H H16 0.8299 0.9174 0.8704 0.061 Uiso calc R 1 1
C C17 0.7591(3) 0.9820(2) 1.0222(2) 0.0614(5) Uani d . 1 1
H H17 0.8370 1.0825 1.0558 0.074 Uiso calc R 1 1
C C18 0.6474(2) 0.9291(2) 1.08140(18) 0.0567(5) Uani d . 1 1
C C19 0.5336(2) 0.7830(2) 1.03607(19) 0.0614(5) Uani d . 1 1
H H19 0.4600 0.7495 1.0792 0.074 Uiso calc R 1 1
C C20 0.5293(2) 0.6848(2) 0.92405(17) 0.0507(4) Uani d . 1 1
H H20 0.4517 0.5844 0.8918 0.061 Uiso calc R 1 1
C C21 0.80450(19) 0.53183(18) 0.88874(17) 0.0453(4) Uani d . 1 1
H H1 1.096(3) 0.588(2) 0.861(2) 0.065(6) Uiso d . 1 1
H H2 1.158(3) 0.672(2) 0.772(2) 0.063(6) Uiso d . 1 1

loop_
_atom_site_aniso_label
_atom_site_aniso_U_11
_atom_site_aniso_U_22
_atom_site_aniso_U_33
_atom_site_aniso_U_12
_atom_site_aniso_U_13
_atom_site_aniso_U_23
F1 0.1109(10) 0.0868(9) 0.0662(8) 0.0463(7) 0.0490(7) 0.0064(7)
O1 0.0466(6) 0.0623(7) 0.0539(7) 0.0294(5) 0.0262(5) 0.0343(6)
O2 0.0705(8) 0.0905(10) 0.0680(9) 0.0550(8) 0.0249(7) 0.0441(8)
N1 0.0463(9) 0.0631(10) 0.0626(10) 0.0293(7) 0.0230(7) 0.0338(8)
N2 0.0573(9) 0.0839(12) 0.0741(11) 0.0350(8) 0.0293(8) 0.0542(10)
C1 0.0456(8) 0.0443(9) 0.0396(8) 0.0234(7) 0.0177(7) 0.0188(7)
C2 0.0538(10) 0.0611(11) 0.0502(10) 0.0272(8) 0.0289(8) 0.0301(9)
C3 0.0615(10) 0.0584(11) 0.0460(9) 0.0287(8) 0.0257(8) 0.0306(8)
C4 0.0527(9) 0.0411(9) 0.0357(8) 0.0234(7) 0.0165(7) 0.0155(7)
C5 0.0637(11) 0.0474(10) 0.0396(9) 0.0299(8) 0.0178(8) 0.0203(7)
C6 0.0575(10) 0.0528(10) 0.0426(9) 0.0345(8) 0.0152(8) 0.0176(8)
C7 0.0516(9) 0.0617(11) 0.0456(9) 0.0328(8) 0.0210(8) 0.0210(8)
C8 0.0515(9) 0.0515(10) 0.0376(8) 0.0281(7) 0.0201(7) 0.0194(7)
C9 0.0466(8) 0.0376(8) 0.0320(8) 0.0205(6) 0.0146(6) 0.0115(6)
C10 0.0445(8) 0.0350(8) 0.0318(7) 0.0190(6) 0.0153(6) 0.0124(6)
C11 0.0380(8) 0.0355(8) 0.0364(8) 0.0154(6) 0.0142(6) 0.0157(6)
C12 0.0442(8) 0.0377(8) 0.0383(8) 0.0195(6) 0.0159(6) 0.0168(7)
C13 0.0443(8) 0.0390(8) 0.0399(8) 0.0205(7) 0.0150(7) 0.0156(7)
C14 0.0899(15) 0.0878(16) 0.0666(13) 0.0557(13) 0.0184(11) 0.0427(12)
C15 0.0386(8) 0.0412(8) 0.0351(8) 0.0187(6) 0.0145(6) 0.0181(6)
C16 0.0589(10) 0.0453(10) 0.0502(10) 0.0188(8) 0.0305(8) 0.0192(8)
C17 0.0745(12) 0.0440(10) 0.0576(11) 0.0199(9) 0.0313(10) 0.0123(9)
C18 0.0660(11) 0.0633(12) 0.0422(9) 0.0335(9) 0.0254(8) 0.0117(9)
C19 0.0593(11) 0.0734(13) 0.0491(10) 0.0220(9) 0.0328(9) 0.0195(9)
C20 0.0501(9) 0.0492(10) 0.0450(9) 0.0129(7) 0.0224(7) 0.0172(8)
C21 0.0399(8) 0.0488(9) 0.0491(9) 0.0212(7) 0.0159(7) 0.0234(8)

loop_
_atom_type_symbol
_atom_type_description
_atom_type_scat_dispersion_real
_atom_type_scat_dispersion_imag
_atom_type_scat_source
C C 0.0033 0.0016 'International Tables Vol C Tables 4.2.6.8 and 6.1.1.4'
H H 0.0000 0.0000 'International Tables Vol C Tables 4.2.6.8 and 6.1.1.4'
N N 0.0061 0.0033 'International Tables Vol C Tables 4.2.6.8 and 6.1.1.4'
O O 0.0106 0.0060 'International Tables Vol C Tables 4.2.6.8 and 6.1.1.4'
F F 0.0171 0.0103 'International Tables Vol C Tables 4.2.6.8 and 6.1.1.4'

loop_
_geom_angle_atom_site_label_1
_geom_angle_atom_site_label_2
_geom_angle_atom_site_label_3
_geom_angle
C13 O1 C1 118.99(12)
C6 O2 C14 117.43(15)
C13 N1 H1 120.1(13)
C13 N1 H2 114.8(13)
H1 N1 H2 123.1(19)
C10 C1 O1 122.98(14)
C10 C1 C2 123.20(15)
O1 C1 C2 113.82(13)
C3 C2 C1 119.46(15)
C3 C2 H2A 120.3
C1 C2 H2A 120.3
C2 C3 C4 120.94(16)
C2 C3 H3 119.5
C4 C3 H3 119.5
C9 C4 C5 120.25(15)
C9 C4 C3 118.64(15)
C5 C4 C3 121.11(16)
C6 C5 C4 120.17(16)
C6 C5 H5 119.9
C4 C5 H5 119.9
O2 C6 C5 125.58(17)
O2 C6 C7 114.43(15)
C5 C6 C7 119.99(15)
C8 C7 C6 121.13(16)
C8 C7 H7 119.4
C6 C7 H7 119.4
C7 C8 C9 120.94(16)
C7 C8 H8 119.5
C9 C8 H8 119.5
C4 C9 C10 120.40(14)
C4 C9 C8 117.51(14)
C10 C9 C8 122.09(15)
C1 C10 C9 117.30(14)
C1 C10 C11 121.40(14)
C9 C10 C11 121.23(13)
C10 C11 C12 109.72(12)
C10 C11 C15 111.81(12)
C12 C11 C15 109.77(12)
C10 C11 H11 108.5
C12 C11 H11 108.5
C15 C11 H11 108.5
C13 C12 C21 118.53(14)
C13 C12 C11 123.71(14)
C21 C12 C11 117.57(13)
N1 C13 O1 110.25(14)
N1 C13 C12 127.35(16)
O1 C13 C12 122.39(14)
O2 C14 H14A 109.5
O2 C14 H14B 109.5
H14A C14 H14B 109.5
O2 C14 H14C 109.5
H14A C14 H14C 109.5
H14B C14 H14C 109.5
C20 C15 C16 118.03(15)
C20 C15 C11 121.98(14)
C16 C15 C11 119.93(13)
C17 C16 C15 121.56(16)
C17 C16 H16 119.2
C15 C16 H16 119.2
C18 C17 C16 118.34(17)
C18 C17 H17 120.8
C16 C17 H17 120.8
C19 C18 F1 118.80(17)
C19 C18 C17 122.38(16)
F1 C18 C17 118.82(17)
C18 C19 C20 118.59(16)
C18 C19 H19 120.7
C20 C19 H19 120.7
C15 C20 C19 121.09(16)
C15 C20 H20 119.5
C19 C20 H20 119.5
N2 C21 C12 177.89(18)

loop_
_geom_bond_atom_site_label_1
_geom_bond_atom_site_label_2
_geom_bond_distance
F1 C18 1.362(2)
O1 C13 1.3508(19)
O1 C1 1.3933(18)
O2 C6 1.3665(19)
O2 C14 1.419(2)
N1 C13 1.345(2)
N1 H1 0.89(2)
N1 H2 0.87(2)
N2 C21 1.146(2)
C1 C10 1.369(2)
C1 C2 1.400(2)
C2 C3 1.356(2)
C2 H2A 0.9300
C3 C4 1.416(2)
C3 H3 0.9300
C4 C9 1.415(2)
C4 C5 1.418(2)
C5 C6 1.364(2)
C5 H5 0.9300
C6 C7 1.402(2)
C7 C8 1.361(2)
C7 H7 0.9300
C8 C9 1.423(2)
C8 H8 0.9300
C9 C10 1.428(2)
C10 C11 1.508(2)
C11 C12 1.513(2)
C11 C15 1.529(2)
C11 H11 0.9800
C12 C13 1.351(2)
C12 C21 1.410(2)
C14 H14A 0.9600
C14 H14B 0.9600
C14 H14C 0.9600
C15 C20 1.379(2)
C15 C16 1.381(2)
C16 C17 1.379(2)
C16 H16 0.9300
C17 C18 1.363(3)
C17 H17 0.9300
C18 C19 1.357(3)
C19 C20 1.387(2)
C19 H19 0.9300
C20 H20 0.9300

loop_
_geom_hbond_atom_site_label_D
_geom_hbond_atom_site_label_H
_geom_hbond_atom_site_label_A
_geom_hbond_site_symmetry_A
_geom_hbond_distance_DH
_geom_hbond_distance_HA
_geom_hbond_distance_DA
_geom_hbond_angle_DHA
N1 H1 N2 2_767 0.89(2) 2.16(2) 3.043(2) 170.0(18)
C19 H19 N2 2_667 0.93 2.51 3.259(3) 138
C11 H11 Cg1 2_666 0.98 2.90 3.7084(17) 141
C14 H14C Cg1 2_676 0.96 2.92 3.772(3) 148

loop_
_geom_torsion_atom_site_label_1
_geom_torsion_atom_site_label_2
_geom_torsion_atom_site_label_3
_geom_torsion_atom_site_label_4
_geom_torsion
C13 O1 C1 C10 3.0(2)
C13 O1 C1 C2 -177.54(13)
C10 C1 C2 C3 0.5(3)
O1 C1 C2 C3 -179.02(15)
C1 C2 C3 C4 -1.7(3)
C2 C3 C4 C9 0.7(3)
C2 C3 C4 C5 -179.04(16)
C9 C4 C5 C6 -1.6(2)
C3 C4 C5 C6 178.06(15)
C14 O2 C6 C5 0.5(3)
C14 O2 C6 C7 -178.87(16)
C4 C5 C6 O2 -178.78(15)
C4 C5 C6 C7 0.6(3)
O2 C6 C7 C8 179.82(15)
C5 C6 C7 C8 0.4(3)
C6 C7 C8 C9 -0.3(3)
C5 C4 C9 C10 -178.61(13)
C3 C4 C9 C10 1.7(2)
C5 C4 C9 C8 1.6(2)
C3 C4 C9 C8 -178.05(14)
C7 C8 C9 C4 -0.7(2)
C7 C8 C9 C10 179.57(14)
O1 C1 C10 C9 -178.74(13)
C2 C1 C10 C9 1.8(2)
O1 C1 C10 C11 4.4(2)
C2 C1 C10 C11 -175.07(14)
C4 C9 C10 C1 -2.9(2)
C8 C9 C10 C1 176.87(14)
C4 C9 C10 C11 174.03(13)
C8 C9 C10 C11 -6.2(2)
C1 C10 C11 C12 -9.55(19)
C9 C10 C11 C12 173.70(12)
C1 C10 C11 C15 112.49(15)
C9 C10 C11 C15 -64.26(17)
C10 C11 C12 C13 9.0(2)
C15 C11 C12 C13 -114.21(16)
C10 C11 C12 C21 -176.02(13)
C15 C11 C12 C21 60.74(17)
C1 O1 C13 N1 176.64(13)
C1 O1 C13 C12 -3.7(2)
C21 C12 C13 N1 1.8(3)
C11 C12 C13 N1 176.66(15)
C21 C12 C13 O1 -177.78(14)
C11 C12 C13 O1 -2.9(2)
C10 C11 C15 C20 137.00(15)
C12 C11 C15 C20 -100.99(17)
C10 C11 C15 C16 -45.73(19)
C12 C11 C15 C16 76.27(18)
C20 C15 C16 C17 -1.3(3)
C11 C15 C16 C17 -178.64(16)
C15 C16 C17 C18 0.4(3)
C16 C17 C18 C19 0.8(3)
C16 C17 C18 F1 -179.78(17)
F1 C18 C19 C20 179.49(17)
C17 C18 C19 C20 -1.1(3)
C16 C15 C20 C19 1.0(3)
C11 C15 C20 C19 178.28(16)
C18 C19 C20 C15 0.2(3)
